data_4123289
loop_
_publ_author_name
'Olsen, Esben P. K.'
'Singh, Thishana'
'Harris, Pernille'
'Andersson, Pher G.'
'Madsen, Robert'

_publ_section_title
;
 Experimental and theoretical mechanistic investigation of the
 iridium-catalyzed dehydrogenative decarbonylation of primary alcohols.
;
_journal_issue 2
_journal_name_full 'Journal of the American Chemical Society'
_journal_page_first 834
_journal_page_last 842
_journal_paper_doi 10.1021/ja5106943
_journal_volume 137
_journal_year 2015
_chemical_formula_moiety 'C37 H30 Cl Ir O P2'
_chemical_formula_sum 'C37 H30 Cl Ir O P2'
_chemical_formula_weight 780.20
_chemical_name_systematic
;
 ?
;
_space_group_crystal_system triclinic
_space_group_IT_number 1
_space_group_name_Hall 'P 1'
_space_group_name_H-M_alt 'P 1'
_symmetry_space_group_name_Hall 'P 1'
_symmetry_space_group_name_H-M 'P 1'
_atom_sites_solution_hydrogens geom
_atom_sites_solution_primary direct
_audit_creation_date 2014-02-25
_audit_creation_method
;
Olex2 1.2
(compiled 2014.02.17 svn.r2891 for OlexSys, GUI svn.r4773)
;
_cell_angle_alpha 72.9196(19)
_cell_angle_beta 89.0425(17)
_cell_angle_gamma 69.5115(18)
_cell_formula_units_Z 1
_cell_length_a 9.13579(17)
_cell_length_b 9.5659(2)
_cell_length_c 10.2840(2)
_cell_measurement_reflns_used 28028
_cell_measurement_temperature 120
_cell_measurement_theta_max 72.8490
_cell_measurement_theta_min 7.8320
_cell_volume 801.03(3)
_computing_cell_refinement
;
CrysAlisPro, Agilent Technologies,
Version 1.171.36.28 (release 01-02-2013 CrysAlis171 .NET)
(compiled Feb  1 2013,16:14:44)
;
_computing_data_collection
;
CrysAlisPro, Agilent Technologies,
Version 1.171.36.28 (release 01-02-2013 CrysAlis171 .NET)
(compiled Feb  1 2013,16:14:44)
;
_computing_data_reduction
;
CrysAlisPro, Agilent Technologies,
Version 1.171.36.28 (release 01-02-2013 CrysAlis171 .NET)
(compiled Feb  1 2013,16:14:44)
;
_computing_molecular_graphics 'Olex2 (Dolomanov et al., 2009)'
_computing_publication_material 'Olex2 (Dolomanov et al., 2009)'
_computing_structure_refinement 'ShelXL (Sheldrick, 2008)'
_computing_structure_solution 'XS (Sheldrick, 2008)'
_diffrn_ambient_temperature 120
_diffrn_detector_area_resol_mean 5.3073
_diffrn_measured_fraction_theta_full 0.990
_diffrn_measured_fraction_theta_max 0.986
_diffrn_measurement_details
;
  1 omega  -95.00   -2.00   1.0000    1.0000
omega____ theta____ kappa____ phi______ frames
    -      -37.5466  125.0000  -30.0000 93

  2 omega  -43.00   -7.00   1.0000    1.0000
omega____ theta____ kappa____ phi______ frames
    -      -37.5466  -57.0000   90.0000 36

  3 omega -116.00   -8.00   1.0000    1.0000
omega____ theta____ kappa____ phi______ frames
    -      -37.5466  -38.0000  -30.0000 108

  4 omega -122.00  -55.00   1.0000    1.0000
omega____ theta____ kappa____ phi______ frames
    -      -37.5466  -77.0000 -120.0000 67

  5 omega -115.00  -50.00   1.0000    1.0000
omega____ theta____ kappa____ phi______ frames
    -      -37.5466  -57.0000   90.0000 65

  6 omega  -50.00   -1.00   1.0000    1.0000
omega____ theta____ kappa____ phi______ frames
    -      -37.5466  -77.0000 -120.0000 49

  7 omega   -3.00   22.00   1.0000    1.0000
omega____ theta____ kappa____ phi______ frames
    -       40.0000   95.0000    2.9482 25

  8 omega    5.00   30.00   1.0000    1.0000
omega____ theta____ kappa____ phi______ frames
    -       44.0000   88.0000 -129.7314 25

  9 omega    9.00   34.00   1.0000    1.0000
omega____ theta____ kappa____ phi______ frames
    -       48.0000   86.0000   87.7563 25

 10 omega   10.00   35.00   1.0000    1.0000
omega____ theta____ kappa____ phi______ frames
    -       48.0000   85.0000   28.7967 25

 11 omega   19.00   44.00   1.0000    1.0000
omega____ theta____ kappa____ phi______ frames
    -       56.0000   82.0000  170.8756 25

 12 omega   19.00   44.00   1.0000    1.0000
omega____ theta____ kappa____ phi______ frames
    -       56.0000   82.0000 -117.7773 25

 13 omega   19.00   44.00   1.0000    1.0000
omega____ theta____ kappa____ phi______ frames
    -       56.0000   82.0000  -93.3671 25

 14 omega -150.00 -124.00   1.0000    1.0000
omega____ theta____ kappa____ phi______ frames
    -      -68.5000  -74.0000   87.8795 26

 15 omega  -70.00  -33.00   1.0000    1.0000
omega____ theta____ kappa____ phi______ frames
    -      -68.5000  -74.0000   87.8795 37

 16 omega  -60.00  -33.00   1.0000    1.0000
omega____ theta____ kappa____ phi______ frames
    -      -68.5000  -76.0000 -112.9351 27

 17 omega -149.00  -93.00   1.0000    1.0000
omega____ theta____ kappa____ phi______ frames
    -      -68.5000  -77.0000 -180.0000 56

 18 omega  -58.00  -32.00   1.0000    1.0000
omega____ theta____ kappa____ phi______ frames
    -      -68.5000  -77.0000    0.0000 26

 19 omega  -62.00  -33.00   1.0000    1.0000
omega____ theta____ kappa____ phi______ frames
    -      -68.5000  -77.0000  -60.0000 29

 20 omega -147.00  -65.00   1.0000    1.0000
omega____ theta____ kappa____ phi______ frames
    -      -68.5000  -77.0000  -60.0000 82

 21 omega -105.00  -19.00   1.0000    1.0000
omega____ theta____ kappa____ phi______ frames
    -      -68.5000   77.0000 -120.0000 86

 22 omega  -59.00  -33.00   1.0000    1.0000
omega____ theta____ kappa____ phi______ frames
    -      -68.5000  -77.0000 -180.0000 26

 23 omega  -64.00  -34.00   1.0000    1.0000
omega____ theta____ kappa____ phi______ frames
    -      -68.5000  -77.0000  120.0000 30

 24 omega  -59.00  -33.00   1.0000    1.0000
omega____ theta____ kappa____ phi______ frames
    -      -68.5000  -77.0000   30.0000 26

 25 omega -149.00 -114.00   1.0000    1.0000
omega____ theta____ kappa____ phi______ frames
    -      -68.5000  -77.0000  120.0000 35

 26 omega   44.00   71.00   1.0000    1.0000
omega____ theta____ kappa____ phi______ frames
    -       76.0000   74.0000  -20.4039 27

 27 omega   40.00   88.00   1.0000    1.0000
omega____ theta____ kappa____ phi______ frames
    -       76.0000   75.0000  157.8657 48

 28 omega  115.00  141.00   1.0000    1.0000
omega____ theta____ kappa____ phi______ frames
    -       76.0000   77.0000 -113.7455 26

 29 omega   91.00  117.00   1.0000    1.0000
omega____ theta____ kappa____ phi______ frames
    -       76.0000   74.0000  -20.4039 26

 30 omega   40.00   84.00   1.0000    1.0000
omega____ theta____ kappa____ phi______ frames
    -       76.0000   77.0000 -113.7455 44

 31 omega   50.00   81.00   1.0000    1.0000
omega____ theta____ kappa____ phi______ frames
    -       84.0000   71.0000   20.2053 31

 32 omega   76.00  147.00   1.0000    1.0000
omega____ theta____ kappa____ phi______ frames
    -      108.2648   66.0000  -22.6988 71

 33 omega   77.00  166.00   1.0000    1.0000
omega____ theta____ kappa____ phi______ frames
    -      108.2648   61.0000 -150.0000 89

 34 omega  111.00  173.00   1.0000    1.0000
omega____ theta____ kappa____ phi______ frames
    -      108.2648   77.0000  120.0000 62

 35 omega   72.00  101.00   1.0000    1.0000
omega____ theta____ kappa____ phi______ frames
    -      108.2648   77.0000  120.0000 29

 36 omega   72.00   98.00   1.0000    1.0000
omega____ theta____ kappa____ phi______ frames
    -      108.2648   77.0000 -180.0000 26

 37 omega   72.00  174.00   1.0000    1.0000
omega____ theta____ kappa____ phi______ frames
    -      108.2648   77.0000   30.0000 102

 38 omega   77.00  109.00   1.0000    1.0000
omega____ theta____ kappa____ phi______ frames
    -      108.2648   61.0000  -60.0000 32

 39 omega   72.00  148.00   1.0000    1.0000
omega____ theta____ kappa____ phi______ frames
    -      108.2648   77.0000   90.0000 76

 40 omega   32.00   87.00   1.0000    1.0000
omega____ theta____ kappa____ phi______ frames
    -      108.2648  -45.0000  150.0000 55

 41 omega   88.00  114.00   1.0000    1.0000
omega____ theta____ kappa____ phi______ frames
    -      108.2648 -111.0000  120.0000 26

 42 omega   78.00  109.00   1.0000    1.0000
omega____ theta____ kappa____ phi______ frames
    -      108.2648  -95.0000    0.0000 31

 43 omega  106.00  153.00   1.0000    1.0000
omega____ theta____ kappa____ phi______ frames
    -      108.2648   45.0000 -180.0000 47

 44 omega   28.00   83.00   1.0000    1.0000
omega____ theta____ kappa____ phi______ frames
    -      108.2648 -111.0000  120.0000 55

 45 omega   77.00  103.00   1.0000    1.0000
omega____ theta____ kappa____ phi______ frames
    -      108.2648   45.0000 -180.0000 26

 46 omega   73.00  144.00   1.0000    1.0000
omega____ theta____ kappa____ phi______ frames
    -      108.2648   77.0000    0.0000 71

 47 omega   75.00  100.00   1.0000    1.0000
omega____ theta____ kappa____ phi______ frames
    -      108.2648   61.0000 -180.0000 25

 48 omega   73.00  148.00   1.0000    1.0000
omega____ theta____ kappa____ phi______ frames
    -      108.2648   77.0000 -120.0000 75

 49 omega   31.00   96.00   1.0000    1.0000
omega____ theta____ kappa____ phi______ frames
    -      108.2648  -45.0000  -30.0000 65

 50 omega   74.00  163.00   1.0000    1.0000
omega____ theta____ kappa____ phi______ frames
    -      108.2648   77.0000  -60.0000 89

 51 omega   22.00  109.00   1.0000    1.0000
omega____ theta____ kappa____ phi______ frames
    -      108.2648  -95.0000  150.0000 87

 52 omega  115.00  178.00   1.0000    1.0000
omega____ theta____ kappa____ phi______ frames
    -      108.2648   77.0000   60.0000 63

 53 omega   75.00  141.00   1.0000    1.0000
omega____ theta____ kappa____ phi______ frames
    -      108.2648   77.0000  -90.0000 66

 54 omega   72.00  110.00   1.0000    1.0000
omega____ theta____ kappa____ phi______ frames
    -      108.2648   77.0000   60.0000 38

 55 omega   37.00   94.00   1.0000    1.0000
omega____ theta____ kappa____ phi______ frames
    -      108.2648  -95.0000  -30.0000 57

 56 omega   58.00  104.00   1.0000    1.0000
omega____ theta____ kappa____ phi______ frames
    -      108.2648  -95.0000 -120.0000 46

 57 omega   75.00  101.00   1.0000    1.0000
omega____ theta____ kappa____ phi______ frames
    -      108.2648   61.0000 -120.0000 26

 58 omega -117.00   -6.00   1.0000    1.0000
omega____ theta____ kappa____ phi______ frames
    -      -37.5466  -38.0000  150.0000 111

 59 omega  -70.00   40.00   1.0000    1.0000
omega____ theta____ kappa____ phi______ frames
    -      -37.5466   57.0000  -60.0000 110

 60 omega  -47.00   95.00   1.0000    1.0000
omega____ theta____ kappa____ phi______ frames
    -       37.5466  -19.0000 -180.0000 142

 61 omega  -40.00   70.00   1.0000    1.0000
omega____ theta____ kappa____ phi______ frames
    -       37.5466  -57.0000   90.0000 110

 62 omega    1.00   82.00   1.0000    1.0000
omega____ theta____ kappa____ phi______ frames
    -       37.5466  -99.0000   90.0000 81

 63 omega   -3.00   25.00   1.0000    1.0000
omega____ theta____ kappa____ phi______ frames
    -       40.0000   95.0000    2.9482 28

 64 omega    5.00   33.00   1.0000    1.0000
omega____ theta____ kappa____ phi______ frames
    -       44.0000   88.0000 -129.7314 28

 65 omega   11.00   46.00   1.0000    1.0000
omega____ theta____ kappa____ phi______ frames
    -       48.0000   80.0000  114.6730 35

 66 omega   19.00   45.00   1.0000    1.0000
omega____ theta____ kappa____ phi______ frames
    -       56.0000   82.0000  -93.3671 26

 67 omega -153.00  -32.00   1.0000    1.0000
omega____ theta____ kappa____ phi______ frames
    -      -68.5000  -77.0000  -30.0000 121

 68 omega -151.00  -33.00   1.0000    1.0000
omega____ theta____ kappa____ phi______ frames
    -      -68.5000  -73.0000  144.1786 118

 69 omega -153.00  -32.00   1.0000    1.0000
omega____ theta____ kappa____ phi______ frames
    -      -68.5000  -77.0000  -90.0000 121

 70 omega -153.00  -32.00   1.0000    1.0000
omega____ theta____ kappa____ phi______ frames
    -      -68.5000  -77.0000    0.0000 121

 71 omega -153.00  -32.00   1.0000    1.0000
omega____ theta____ kappa____ phi______ frames
    -      -68.5000  -77.0000 -180.0000 121

 72 omega -153.00  -32.00   1.0000    1.0000
omega____ theta____ kappa____ phi______ frames
    -      -68.5000  -77.0000   60.0000 121

 73 omega   40.00  160.00   1.0000    1.0000
omega____ theta____ kappa____ phi______ frames
    -       76.0000   77.0000 -113.7455 120

 74 omega   49.00  165.00   1.0000    1.0000
omega____ theta____ kappa____ phi______ frames
    -       84.0000   71.0000   20.2053 116

 75 omega   77.00  178.00   1.0000    1.0000
omega____ theta____ kappa____ phi______ frames
    -      108.2648   45.0000   90.0000 101

 76 omega   75.00  178.00   1.0000    1.0000
omega____ theta____ kappa____ phi______ frames
    -      108.2648   61.0000  -30.0000 103

 77 omega   70.00  178.00   1.0000    1.0000
omega____ theta____ kappa____ phi______ frames
    -      108.2648   30.0000    0.0000 108

 78 omega   72.00  178.00   1.0000    1.0000
omega____ theta____ kappa____ phi______ frames
    -      108.2648   77.0000 -120.0000 106

 79 omega  100.00  178.00   1.0000    1.0000
omega____ theta____ kappa____ phi______ frames
    -      108.2648  111.0000 -150.0000 78

 80 omega   27.00  115.00   1.0000    1.0000
omega____ theta____ kappa____ phi______ frames
    -      108.2648 -111.0000  -30.0000 88

 81 omega   77.00  178.00   1.0000    1.0000
omega____ theta____ kappa____ phi______ frames
    -      108.2648   45.0000   30.0000 101

 82 omega   77.00  178.00   1.0000    1.0000
omega____ theta____ kappa____ phi______ frames
    -      108.2648   45.0000 -150.0000 101

 83 omega   27.00   91.00   1.0000    1.0000
omega____ theta____ kappa____ phi______ frames
    -      108.2648  -30.0000   90.0000 64

 84 omega   77.00  178.00   1.0000    1.0000
omega____ theta____ kappa____ phi______ frames
    -      108.2648   45.0000  -60.0000 101

 85 omega   76.00  178.00   1.0000    1.0000
omega____ theta____ kappa____ phi______ frames
    -      108.2648   56.0000   80.0000 102

 86 omega   75.00  178.00   1.0000    1.0000
omega____ theta____ kappa____ phi______ frames
    -      108.2648   61.0000   30.0000 103

 87 omega  100.00  178.00   1.0000    1.0000
omega____ theta____ kappa____ phi______ frames
    -      108.2648  111.0000  120.0000 78

 88 omega   30.00   98.00   1.0000    1.0000
omega____ theta____ kappa____ phi______ frames
    -      108.2648  -45.0000  -60.0000 68

 89 omega   75.00  178.00   1.0000    1.0000
omega____ theta____ kappa____ phi______ frames
    -      108.2648   61.0000    0.0000 103

 90 omega   75.00  178.00   1.0000    1.0000
omega____ theta____ kappa____ phi______ frames
    -      108.2648   61.0000 -120.0000 103

 91 omega   22.00  109.00   1.0000    1.0000
omega____ theta____ kappa____ phi______ frames
    -      108.2648  -95.0000 -120.0000 87

 92 omega   77.00  178.00   1.0000    1.0000
omega____ theta____ kappa____ phi______ frames
    -      108.2648   45.0000  150.0000 101

 93 omega   75.00  178.00   1.0000    1.0000
omega____ theta____ kappa____ phi______ frames
    -      108.2648   61.0000  -60.0000 103

 94 omega   77.00  178.00   1.0000    1.0000
omega____ theta____ kappa____ phi______ frames
    -      108.2648   45.0000  120.0000 101

 95 omega   75.00  178.00   1.0000    1.0000
omega____ theta____ kappa____ phi______ frames
    -      108.2648   61.0000   60.0000 103

 96 omega  100.00  178.00   1.0000    1.0000
omega____ theta____ kappa____ phi______ frames
    -      108.2648  111.0000 -180.0000 78
;
_diffrn_measurement_device_type 'SuperNova, Dual, Cu at zero, Atlas'
_diffrn_measurement_method '\w scans'
_diffrn_orient_matrix_UB_11 -0.0077001000
_diffrn_orient_matrix_UB_12 0.0894331000
_diffrn_orient_matrix_UB_13 0.1039898000
_diffrn_orient_matrix_UB_21 0.1806626000
_diffrn_orient_matrix_UB_22 -0.0589257000
_diffrn_orient_matrix_UB_23 0.0175226000
_diffrn_orient_matrix_UB_31 -0.0031889000
_diffrn_orient_matrix_UB_32 0.1455001000
_diffrn_orient_matrix_UB_33 -0.1169072000
_diffrn_radiation_monochromator mirror
_diffrn_radiation_type CuK\a
_diffrn_radiation_wavelength 1.54184
_diffrn_reflns_av_R_equivalents 0.0252
_diffrn_reflns_av_unetI/netI 0.0142
_diffrn_reflns_Laue_measured_fraction_full 0.990
_diffrn_reflns_Laue_measured_fraction_max 0.986
_diffrn_reflns_limit_h_max 11
_diffrn_reflns_limit_h_min -11
_diffrn_reflns_limit_k_max 11
_diffrn_reflns_limit_k_min -11
_diffrn_reflns_limit_l_max 12
_diffrn_reflns_limit_l_min -12
_diffrn_reflns_number 27697
_diffrn_reflns_point_group_measured_fraction_full 0.990
_diffrn_reflns_point_group_measured_fraction_max 0.986
_diffrn_reflns_theta_full 67.684
_diffrn_reflns_theta_max 72.961
_diffrn_reflns_theta_min 7.872
_diffrn_source 'SuperNova (Cu) X-ray Source'
_diffrn_source_current n/a
_diffrn_source_voltage n/a
_exptl_absorpt_coefficient_mu 9.993
_exptl_absorpt_correction_T_max 1.00000
_exptl_absorpt_correction_T_min 0.52773
_exptl_absorpt_correction_type multi-scan
_exptl_absorpt_process_details
;
CrysAlisPro, Agilent Technologies,
Version 1.171.36.28 (release 01-02-2013 CrysAlis171 .NET)
(compiled Feb  1 2013,16:14:44)
Empirical absorption correction using spherical harmonics,
 implemented in SCALE3 ABSPACK scaling algorithm.
;
_exptl_crystal_colour yellow
_exptl_crystal_colour_primary yellow
_exptl_crystal_density_diffrn 1.617
_exptl_crystal_description
;
;
_exptl_crystal_F_000 384
_exptl_crystal_size_max 0.333
_exptl_crystal_size_mid 0.205
_exptl_crystal_size_min 0.162
_refine_diff_density_max 1.368
_refine_diff_density_min -1.279
_refine_diff_density_rms 0.110
_refine_ls_abs_structure_details
;
 Refined as a perfect inversion twin.
;
_refine_ls_extinction_method none
_refine_ls_goodness_of_fit_ref 1.063
_refine_ls_hydrogen_treatment constr
_refine_ls_matrix_type full
_refine_ls_number_parameters 174
_refine_ls_number_reflns 6004
_refine_ls_number_restraints 219
_refine_ls_restrained_S_all 1.058
_refine_ls_R_factor_all 0.0247
_refine_ls_R_factor_gt 0.0246
_refine_ls_shift/su_max 0.021
_refine_ls_shift/su_mean 0.003
_refine_ls_structure_factor_coef Fsqd
_refine_ls_weighting_details
;
 w=1/[\s^2^(Fo^2^)+(0.0332P)^2^+3.0577P]
 where P=(Fo^2^+2Fc^2^)/3
;
_refine_ls_weighting_scheme calc
_refine_ls_wR_factor_gt 0.0628
_refine_ls_wR_factor_ref 0.0628
_reflns_Friedel_coverage 1.000
_reflns_Friedel_fraction_full 0.990
_reflns_Friedel_fraction_max 0.986
_reflns_number_gt 6003
_reflns_number_total 6004
_reflns_threshold_expression 'I > 2\s(I)'
_cod_data_source_file ja5106943_si_001.cif
_cod_data_source_block vaskascomplex
_cod_depositor_comments 'Adding full bibliography for 4123286--4123290.cif.'
_cod_database_code 4123289
_shelxl_version_number 2013-2
_chemical_oxdiff_formula 'C1 H1 O1'
_shelx_space_group_comment
;
The symmetry employed for this shelxl refinement is uniquely defined
by the following loop, which should always be used as a source of
symmetry information in preference to the above space-group names.
They are only intended as comments.
;
_reflns_odcompleteness_completeness 99.06
_reflns_odcompleteness_iscentric 1
_reflns_odcompleteness_theta 66.97
_olex2_refinement_description
;
1. Fixed Uiso
 At 1.2 times of:
  All C(H) groups
2. Restrained distances
 C1A-C2A \\sim C1B-C2B \\sim C1C-C2C \\sim C1D-C2D \\sim C1E-C2E \\sim C1F-C2F
 with sigma of 0.02
 C2A-C3A \\sim C2B-C3B \\sim C2C-C3C \\sim C2D-C3D \\sim C2E-C3E \\sim C2F-C3F
 with sigma of 0.02
 C3A-C4A \\sim C3B-C4B \\sim C3C-C4C \\sim C3D-C4D \\sim C3E-C4E \\sim C3F-C4F
 with sigma of 0.02
 C4A-C5A \\sim C4B-C5B \\sim C4C-C5C \\sim C4D-C5D \\sim C4E-C5E \\sim C4F-C5F
 with sigma of 0.02
 C5A-C6A \\sim C5B-C6B \\sim C5C-C6C \\sim C5D-C6D \\sim C5E-C6E \\sim C5F-C6F
 with sigma of 0.02
 C6A-C1A \\sim C6B-C1B \\sim C6C-C1C \\sim C6D-C1D \\sim C6E-C1E \\sim C6F-C1F
 with sigma of 0.02
 C1A-C3A \\sim C1B-C3B \\sim C1C-C3C \\sim C1D-C3D \\sim C1E-C3E \\sim C1F-C3F
 with sigma of 0.02
 C2A-C4A \\sim C2B-C4B \\sim C2C-C4C \\sim C2D-C4D \\sim C2E-C4E \\sim C2F-C4F
 with sigma of 0.02
 C3A-C5A \\sim C3B-C5B \\sim C3C-C5C \\sim C3D-C5D \\sim C3E-C5E \\sim C3F-C5F
 with sigma of 0.02
 C4A-C6A \\sim C4B-C6B \\sim C4C-C6C \\sim C4D-C6D \\sim C4E-C6E \\sim C4F-C6F
 with sigma of 0.02
 C5A-C1A \\sim C5B-C1B \\sim C5C-C1C \\sim C5D-C1D \\sim C5E-C1E \\sim C5F-C1F
 with sigma of 0.02
 C6A-C2A \\sim C6B-C2B \\sim C6C-C2C \\sim C6D-C2D \\sim C6E-C2E \\sim C6F-C2F
 with sigma of 0.02
3. Restrained planarity
 C1A, C2A, C3A, C4A, C5A, C6A
 with sigma of 0.1
 C1B, C2B, C3B, C4B, C5B, C6B
 with sigma of 0.1
 C1C, C2C, C3C, C4C, C5C, C6C
 with sigma of 0.1
 C1D, C2D, C3D, C4D, C5D, C6D
 with sigma of 0.1
 C1E, C2E, C3E, C4E, C5E, C6E
 with sigma of 0.1
 C1F, C2F, C3F, C4F, C5F, C6F
 with sigma of 0.1
 C2D, C3D, C4D, C5D, C6D, C1D
 with sigma of 0.1
 C1E, C2E, C3E, C4E, C5E, C6E
 with sigma of 0.1
 C1F, C2F, C3F, C4F, C5F, C6F
 with sigma of 0.1
 C1A, C6A, C5A, C4A, C3A, C2A
 with sigma of 0.1
 C2B, C3B, C4B, C5B, C6B, C1B
 with sigma of 0.1
 C1C, C6C, C5C, C4C, C3C, C2C
 with sigma of 0.1
4.a Aromatic/amide H refined with riding coordinates:
 C6E(H6E), C2E(H2E), C6A(H6A), C2A(H2A), C4F(H4F), C5A(H5A), C2D(H2D),
 C2B(H2B), C6C(H6C), C2C(H2C), C4E(H4E), C3A(H3A), C6F(H6F), C5C(H5C), C5E(H5E),
  C6B(H6B), C4A(H4A), C4C(H4C), C3E(H3E), C3F(H3F), C3D(H3D), C5F(H5F),
 C3C(H3C), C6D(H6D), C4D(H4D), C2F(H2F), C5D(H5D), C5B(H5B), C4B(H4B), C3B(H3B)
;
_olex2_computing_structure_refinement_long 'ShelXL (Sheldrick, 2008)'

loop_
_space_group_symop_operation_xyz
'x, y, z'

loop_
_atom_site_label
_atom_site_type_symbol
_atom_site_fract_x
_atom_site_fract_y
_atom_site_fract_z
_atom_site_U_iso_or_equiv
_atom_site_adp_type
_atom_site_occupancy
_atom_site_site_symmetry_order
_atom_site_calc_flag
_atom_site_refinement_flags_posn
Ir1 Ir -0.00003(15) 0.00011(15) -0.00002(15) 0.00927(8) Uani 1 1 d .
P2 P -0.0163(4) 0.2006(4) -0.1964(4) 0.0126(10) Uiso 1 1 d .
Cl1 Cl 0.2157(4) -0.1632(3) -0.0821(3) 0.0263(4) Uiso 1 1 d .
P1 P 0.0182(4) -0.2069(4) 0.1966(4) 0.0084(9) Uiso 1 1 d .
C1D C 0.1725(14) 0.2134(18) -0.2429(13) 0.022(4) Uiso 1 1 d .
C6E C -0.1788(12) 0.3284(11) -0.4585(10) 0.016(3) Uiso 1 1 d .
H6E H -0.1768 0.4248 -0.4582 0.020 Uiso 1 1 calc R
C1E C -0.1133(12) 0.1981(12) -0.3460(10) 0.010(3) Uiso 1 1 d .
C1C C -0.1753(11) -0.2097(14) 0.2463(10) 0.008(3) Uiso 1 1 d .
C1F C -0.1348(13) 0.4033(13) -0.1931(14) 0.019(4) Uiso 1 1 d .
C2E C -0.1195(13) 0.0537(13) -0.3457(11) 0.022(4) Uiso 1 1 d .
H2E H -0.0762 -0.0348 -0.2703 0.026 Uiso 1 1 calc R
C1A C 0.1100(13) -0.1826(12) 0.3437(10) 0.014(3) Uiso 1 1 d .
C6A C 0.1727(12) -0.3080(11) 0.4648(10) 0.020(3) Uiso 1 1 d .
H6A H 0.1661 -0.4051 0.4735 0.024 Uiso 1 1 calc R
C2A C 0.1223(12) -0.0417(11) 0.3352(10) 0.013(3) Uiso 1 1 d .
H2A H 0.0800 0.0422 0.2560 0.016 Uiso 1 1 calc R
C4F C -0.3232(11) 0.6910(10) -0.1644(10) 0.025(2) Uiso 1 1 d .
H4F H -0.3865 0.7886 -0.1584 0.030 Uiso 1 1 calc R
C5A C 0.2450(11) -0.2860(12) 0.5717(9) 0.022(3) Uiso 1 1 d .
H5A H 0.2861 -0.3685 0.6519 0.027 Uiso 1 1 calc R
C1B C 0.1223(12) -0.4017(12) 0.1921(13) 0.014(3) Uiso 1 1 d .
C2D C 0.2827(11) 0.1927(12) -0.1402(10) 0.024(3) Uiso 1 1 d .
H2D H 0.2569 0.1751 -0.0505 0.029 Uiso 1 1 calc R
C2B C 0.2843(12) -0.4598(12) 0.1957(11) 0.027(3) Uiso 1 1 d .
H2B H 0.3400 -0.3976 0.2043 0.033 Uiso 1 1 calc R
C6C C -0.2039(12) -0.2585(15) 0.3827(11) 0.015(4) Uiso 1 1 d .
H6C H -0.1259 -0.2843 0.4518 0.018 Uiso 1 1 calc R
C2C C -0.2939(10) -0.1627(11) 0.1416(9) 0.015(2) Uiso 1 1 d .
H2C H -0.2759 -0.1254 0.0509 0.017 Uiso 1 1 calc R
C4E C -0.2559(10) 0.1769(11) -0.5727(9) 0.018(2) Uiso 1 1 d .
H4E H -0.3044 0.1707 -0.6485 0.022 Uiso 1 1 calc R
C3A C 0.1950(11) -0.0197(11) 0.4397(10) 0.020(3) Uiso 1 1 d .
H3A H 0.2031 0.0770 0.4297 0.024 Uiso 1 1 calc R
C6F C -0.0670(12) 0.5105(12) -0.1834(13) 0.024(3) Uiso 1 1 d .
H6F H 0.0401 0.4880 -0.1891 0.028 Uiso 1 1 calc R
C5C C -0.3486(11) -0.2688(13) 0.4156(10) 0.017(3) Uiso 1 1 d .
H5C H -0.3696 -0.2968 0.5065 0.021 Uiso 1 1 calc R
C5E C -0.2473(11) 0.3164(11) -0.5718(9) 0.021(3) Uiso 1 1 d .
H5E H -0.2881 0.4043 -0.6481 0.025 Uiso 1 1 calc R
C6B C 0.0412(13) -0.4970(13) 0.1789(14) 0.030(3) Uiso 1 1 d .
H6B H -0.0679 -0.4598 0.1733 0.037 Uiso 1 1 calc R
C4A C 0.2557(10) -0.1409(10) 0.5588(8) 0.015(2) Uiso 1 1 d .
H4A H 0.3035 -0.1262 0.6302 0.018 Uiso 1 1 calc R
C4C C -0.4606(13) -0.2372(15) 0.3125(11) 0.028(4) Uiso 1 1 d .
H4C H -0.5512 -0.2589 0.3340 0.033 Uiso 1 1 calc R
C3E C -0.1917(11) 0.0443(11) -0.4600(10) 0.020(3) Uiso 1 1 d .
H3E H -0.1968 -0.0509 -0.4607 0.024 Uiso 1 1 calc R
C3F C -0.3905(10) 0.5837(10) -0.1728(9) 0.020(2) Uiso 1 1 d .
H3F H -0.4980 0.6076 -0.1693 0.025 Uiso 1 1 calc R
C3D C 0.4291(11) 0.1975(12) -0.1688(10) 0.025(3) Uiso 1 1 d .
H3D H 0.4989 0.1889 -0.0994 0.030 Uiso 1 1 calc R
C5F C -0.1633(13) 0.6533(12) -0.1648(12) 0.036(3) Uiso 1 1 d .
H5F H -0.1185 0.7227 -0.1528 0.044 Uiso 1 1 calc R
C3C C -0.4395(11) -0.1721(13) 0.1742(10) 0.025(3) Uiso 1 1 d .
H3C H -0.5215 -0.1361 0.1062 0.030 Uiso 1 1 calc R
C1 C -0.1631(16) 0.1198(16) 0.0578(13) 0.046(3) Uiso 1 1 d .
O1 O -0.2656(13) 0.1953(11) 0.0982(10) 0.054(3) Uiso 1 1 d .
C6D C 0.2104(13) 0.2477(16) -0.3779(11) 0.017(4) Uiso 1 1 d .
H6D H 0.1360 0.2705 -0.4491 0.020 Uiso 1 1 calc R
C4D C 0.4723(12) 0.2153(14) -0.3006(10) 0.021(3) Uiso 1 1 d .
H4D H 0.5749 0.2057 -0.3185 0.026 Uiso 1 1 calc R
C2F C -0.2958(9) 0.4416(10) -0.1866(9) 0.012(2) Uiso 1 1 d .
H2F H -0.3407 0.3695 -0.1916 0.014 Uiso 1 1 calc R
C5D C 0.3608(13) 0.2474(15) -0.4052(11) 0.024(3) Uiso 1 1 d .
H5D H 0.3862 0.2692 -0.4950 0.028 Uiso 1 1 calc R
C5B C 0.1241(13) -0.6477(12) 0.1741(12) 0.034(3) Uiso 1 1 d .
H5B H 0.0695 -0.7119 0.1688 0.041 Uiso 1 1 calc R
C4B C 0.2837(12) -0.7036(10) 0.1770(10) 0.028(2) Uiso 1 1 d .
H4B H 0.3371 -0.8042 0.1724 0.034 Uiso 1 1 calc R
C3B C 0.3655(10) -0.6089(10) 0.1869(9) 0.023(2) Uiso 1 1 d .
H3B H 0.4742 -0.6451 0.1877 0.027 Uiso 1 1 calc R

loop_
_atom_site_aniso_label
_atom_site_aniso_U_11
_atom_site_aniso_U_22
_atom_site_aniso_U_33
_atom_site_aniso_U_23
_atom_site_aniso_U_13
_atom_site_aniso_U_12
Ir1 0.00653(10) 0.01134(11) 0.00819(11) -0.00270(8) 0.00114(6) -0.00142(7)

loop_
_atom_type_symbol
_atom_type_description
_atom_type_scat_dispersion_real
_atom_type_scat_dispersion_imag
_atom_type_scat_source
C C 0.0181 0.0091 'International Tables Vol C Tables 4.2.6.8 and 6.1.1.4'
H H 0.0000 0.0000 'International Tables Vol C Tables 4.2.6.8 and 6.1.1.4'
Cl Cl 0.3639 0.7018 'International Tables Vol C Tables 4.2.6.8 and 6.1.1.4'
Ir Ir -4.7710 6.5667 'International Tables Vol C Tables 4.2.6.8 and 6.1.1.4'
O O 0.0492 0.0322 'International Tables Vol C Tables 4.2.6.8 and 6.1.1.4'
P P 0.2955 0.4335 'International Tables Vol C Tables 4.2.6.8 and 6.1.1.4'

loop_
_geom_angle_atom_site_label_1
_geom_angle_atom_site_label_2
_geom_angle_atom_site_label_3
_geom_angle
P2 Ir1 Cl1 87.81(12)
P2 Ir1 P1 178.8(2)
P1 Ir1 Cl1 91.19(11)
C1 Ir1 P2 92.0(4)
C1 Ir1 Cl1 178.4(4)
C1 Ir1 P1 89.0(4)
C1D P2 Ir1 113.9(5)
C1D P2 C1F 103.3(6)
C1E P2 Ir1 115.4(4)
C1E P2 C1D 106.7(6)
C1E P2 C1F 99.9(6)
C1F P2 Ir1 115.9(5)
C1C P1 Ir1 112.5(4)
C1C P1 C1A 105.0(5)
C1A P1 Ir1 109.7(4)
C1B P1 Ir1 117.7(5)
C1B P1 C1C 103.8(6)
C1B P1 C1A 107.3(6)
C2D C1D P2 118.8(9)
C2D C1D C6D 118.4(10)
C6D C1D P2 122.8(9)
C1E C6E C5E 120.4(9)
C6E C1E P2 123.7(7)
C6E C1E C2E 119.6(8)
C2E C1E P2 116.7(8)
C6C C1C P1 122.0(8)
C6C C1C C2C 120.6(8)
C2C C1C P1 117.4(7)
C6F C1F P2 122.9(8)
C2F C1F P2 117.6(8)
C2F C1F C6F 119.2(9)
C3E C2E C1E 119.2(9)
C6A C1A P1 121.5(8)
C2A C1A P1 120.2(8)
C2A C1A C6A 118.3(8)
C5A C6A C1A 119.7(9)
C1A C2A C3A 122.3(9)
C5F C4F C3F 120.3(8)
C4A C5A C6A 120.3(8)
C2B C1B P1 121.2(8)
C2B C1B C6B 118.3(8)
C6B C1B P1 120.5(8)
C3D C2D C1D 121.4(9)
C1B C2B C3B 121.4(9)
C5C C6C C1C 120.1(9)
C3C C2C C1C 119.4(8)
C5E C4E C3E 119.8(7)
C4A C3A C2A 120.0(8)
C1F C6F C5F 119.0(9)
C4C C5C C6C 119.4(9)
C4E C5E C6E 120.8(8)
C5B C6B C1B 119.7(9)
C3A C4A C5A 119.5(7)
C5C C4C C3C 120.8(9)
C4E C3E C2E 120.2(8)
C2F C3F C4F 119.2(8)
C2D C3D C4D 120.0(8)
C4F C5F C6F 120.6(8)
C2C C3C C4C 118.9(8)
O1 C1 Ir1 178.2(10)
C1D C6D C5D 119.5(9)
C5D C4D C3D 119.1(8)
C3F C2F C1F 121.6(8)
C4D C5D C6D 121.0(9)
C4B C5B C6B 121.5(9)
C5B C4B C3B 119.3(8)
C4B C3B C2B 119.7(8)

loop_
_geom_bond_atom_site_label_1
_geom_bond_atom_site_label_2
_geom_bond_distance
Ir1 P2 2.306(5)
Ir1 Cl1 2.367(3)
Ir1 P1 2.338(4)
Ir1 C1 1.749(15)
P2 C1D 1.818(13)
P2 C1E 1.798(11)
P2 C1F 1.872(11)
P1 C1C 1.839(11)
P1 C1A 1.852(11)
P1 C1B 1.785(10)
C1D C2D 1.393(12)
C1D C6D 1.396(12)
C6E C1E 1.380(11)
C6E C5E 1.384(11)
C1E C2E 1.401(12)
C1C C6C 1.393(11)
C1C C2C 1.396(10)
C1F C6F 1.397(12)
C1F C2F 1.392(11)
C2E C3E 1.398(11)
C1A C6A 1.408(11)
C1A C2A 1.369(12)
C6A C5A 1.395(11)
C2A C3A 1.377(11)
C4F C3F 1.391(11)
C4F C5F 1.377(12)
C5A C4A 1.392(12)
C1B C2B 1.384(12)
C1B C6B 1.395(12)
C2D C3D 1.378(11)
C2B C3B 1.388(11)
C6C C5C 1.389(11)
C2C C3C 1.393(10)
C4E C5E 1.366(12)
C4E C3E 1.391(12)
C3A C4A 1.375(11)
C6F C5F 1.407(12)
C5C C4C 1.376(12)
C6B C5B 1.389(12)
C4C C3C 1.415(12)
C3F C2F 1.380(10)
C3D C4D 1.384(11)
C1 O1 1.123(15)
C6D C5D 1.397(12)
C4D C5D 1.383(12)
C5B C4B 1.363(12)
C4B C3B 1.385(12)

loop_
_geom_torsion_atom_site_label_1
_geom_torsion_atom_site_label_2
_geom_torsion_atom_site_label_3
_geom_torsion_atom_site_label_4
_geom_torsion
Ir1 P2 C1D C2D -41.5(12)
Ir1 P2 C1D C6D 140.4(10)
Ir1 P2 C1E C6E 158.5(8)
Ir1 P2 C1E C2E -22.1(9)
Ir1 P2 C1F C6F 106.7(11)
Ir1 P2 C1F C2F -66.9(9)
Ir1 P1 C1C C6C -145.8(8)
Ir1 P1 C1C C2C 35.0(9)
Ir1 P1 C1A C6A -163.0(7)
Ir1 P1 C1A C2A 15.1(9)
Ir1 P1 C1B C2B 73.0(10)
Ir1 P1 C1B C6B -104.2(11)
P2 C1D C2D C3D 178.5(9)
P2 C1D C6D C5D -176.7(11)
P2 C1E C2E C3E -179.2(9)
P2 C1F C6F C5F -172.4(10)
P2 C1F C2F C3F 174.8(9)
P1 C1C C6C C5C -175.7(10)
P1 C1C C2C C3C 176.1(8)
P1 C1A C6A C5A 178.1(9)
P1 C1A C2A C3A -177.4(9)
P1 C1B C2B C3B -177.5(9)
P1 C1B C6B C5B 179.3(10)
C1D P2 C1E C6E -73.9(11)
C1D P2 C1E C2E 105.5(9)
C1D P2 C1F C6F -18.6(13)
C1D P2 C1F C2F 167.8(9)
C1D C2D C3D C4D -3.4(13)
C1D C6D C5D C4D -0.7(19)
C6E C1E C2E C3E 0.3(12)
C1E P2 C1D C2D -170.1(9)
C1E P2 C1D C6D 11.9(13)
C1E P2 C1F C6F -128.6(11)
C1E P2 C1F C2F 57.9(10)
C1E C6E C5E C4E 2.1(15)
C1E C2E C3E C4E 0.2(12)
C1C P1 C1A C6A 75.8(10)
C1C P1 C1A C2A -106.0(9)
C1C P1 C1B C2B -161.9(9)
C1C P1 C1B C6B 20.8(12)
C1C C6C C5C C4C 2.9(15)
C1C C2C C3C C4C -3.4(14)
C1F P2 C1D C2D 85.1(11)
C1F P2 C1D C6D -93.0(12)
C1F P2 C1E C6E 33.4(10)
C1F P2 C1E C2E -147.2(8)
C1F C6F C5F C4F -3.8(18)
C1A P1 C1C C6C -26.6(10)
C1A P1 C1C C2C 154.3(8)
C1A P1 C1B C2B -51.2(11)
C1A P1 C1B C6B 131.6(11)
C1A C6A C5A C4A -0.2(13)
C1A C2A C3A C4A -1.3(13)
C6A C1A C2A C3A 0.8(12)
C6A C5A C4A C3A -0.2(14)
C2A C1A C6A C5A 0.0(13)
C2A C3A C4A C5A 1.0(14)
C4F C3F C2F C1F -0.4(11)
C1B P1 C1C C6C 85.9(10)
C1B P1 C1C C2C -93.3(9)
C1B P1 C1A C6A -34.1(10)
C1B P1 C1A C2A 144.0(8)
C1B C2B C3B C4B -1.3(12)
C1B C6B C5B C4B -2.4(19)
C2D C1D C6D C5D 5.3(18)
C2D C3D C4D C5D 8.0(15)
C2B C1B C6B C5B 2.0(18)
C6C C1C C2C C3C -3.1(13)
C6C C5C C4C C3C -9.6(17)
C2C C1C C6C C5C 3.5(14)
C6F C1F C2F C3F 1.0(13)
C5C C4C C3C C2C 9.8(17)
C5E C6E C1E P2 178.0(9)
C5E C6E C1E C2E -1.4(14)
C5E C4E C3E C2E 0.4(14)
C6B C1B C2B C3B -0.2(14)
C6B C5B C4B C3B 0.9(16)
C3E C4E C5E C6E -1.5(15)
C3F C4F C5F C6F 4.5(16)
C3D C4D C5D C6D -6.0(18)
C5F C4F C3F C2F -2.3(13)
C6D C1D C2D C3D -3.3(15)
C2F C1F C6F C5F 1.1(17)
C5B C4B C3B C2B 0.9(13)
